data_7129502
loop_
_publ_author_name
'Wang, Juan'
'Liu, Shuai'
'Huang, Yangen'
'Xu, Xiu-Hua'
'Qing, Feng-Ling'

_publ_section_title
;
 Photoredox catalyzed C--H trifluoroethylamination of heteroarenes
;
_journal_name_full 'Chemical Communications'
_journal_paper_doi 10.1039/D1CC06688A
_journal_year 2022
_chemical_formula_sum 'C15 H15 F6 N O4'
_chemical_formula_weight 387.28
_space_group_crystal_system monoclinic
_space_group_IT_number 14
_space_group_name_Hall '-P 2ybc'
_space_group_name_H-M_alt 'P 1 21/c 1'
_atom_sites_solution_hydrogens geom
_audit_creation_method SHELXL-2013
_audit_update_record
;
2021-11-23 deposited with the CCDC.	2021-12-21 downloaded from the CCDC.
;
_cell_angle_alpha 90
_cell_angle_beta 102.655(2)
_cell_angle_gamma 90
_cell_formula_units_Z 4
_cell_length_a 16.8153(11)
_cell_length_b 8.7366(5)
_cell_length_c 12.2243(7)
_cell_measurement_reflns_used 7338
_cell_measurement_temperature 293(2)
_cell_measurement_theta_max 50.549
_cell_measurement_theta_min 5.283
_cell_volume 1752.23(18)
_computing_cell_refinement 'Bruker SAINT'
_computing_data_collection 'Bruker APEX2'
_computing_data_reduction 'Bruker SAINT'
_computing_molecular_graphics 'Bruker SHELXTL'
_computing_publication_material 'Bruker SHELXTL'
_computing_structure_refinement 'SHELXL-2013 (Sheldrick, 2013)'
_computing_structure_solution 'SHELXS-97 (Sheldrick 2008)'
_diffrn_ambient_temperature 293(2)
_diffrn_measured_fraction_theta_full 0.992
_diffrn_measured_fraction_theta_max 0.993
_diffrn_measurement_device_type 'Bruker APEX-II CCD'
_diffrn_measurement_method '\f and \w scans'
_diffrn_radiation_type MoK\a
_diffrn_radiation_wavelength 0.71073
_diffrn_reflns_av_R_equivalents 0.0307
_diffrn_reflns_av_unetI/netI 0.0215
_diffrn_reflns_Laue_measured_fraction_full 0.992
_diffrn_reflns_Laue_measured_fraction_max 0.993
_diffrn_reflns_limit_h_max 16
_diffrn_reflns_limit_h_min -20
_diffrn_reflns_limit_k_max 10
_diffrn_reflns_limit_k_min -10
_diffrn_reflns_limit_l_max 15
_diffrn_reflns_limit_l_min -15
_diffrn_reflns_number 19678
_diffrn_reflns_point_group_measured_fraction_full 0.992
_diffrn_reflns_point_group_measured_fraction_max 0.993
_diffrn_reflns_theta_full 25.242
_diffrn_reflns_theta_max 26.000
_diffrn_reflns_theta_min 2.483
_exptl_absorpt_coefficient_mu 0.146
_exptl_absorpt_correction_T_max 0.7456
_exptl_absorpt_correction_T_min 0.6622
_exptl_absorpt_correction_type multi-scan
_exptl_absorpt_process_details sadabs
_exptl_crystal_colour colorless
_exptl_crystal_density_diffrn 1.468
_exptl_crystal_description prismatic
_exptl_crystal_F_000 792
_exptl_crystal_size_max 0.200
_exptl_crystal_size_mid 0.150
_exptl_crystal_size_min 0.100
_refine_diff_density_max 0.335
_refine_diff_density_min -0.154
_refine_diff_density_rms 0.027
_refine_ls_extinction_coef 0.026(5)
_refine_ls_extinction_expression Fc^*^=kFc[1+0.001xFc^2^\l^3^/sin(2\q)]^-1/4^
_refine_ls_extinction_method SHELXL
_refine_ls_goodness_of_fit_ref 1.032
_refine_ls_hydrogen_treatment constr
_refine_ls_matrix_type full
_refine_ls_number_parameters 266
_refine_ls_number_reflns 3424
_refine_ls_number_restraints 36
_refine_ls_restrained_S_all 1.126
_refine_ls_R_factor_all 0.0584
_refine_ls_R_factor_gt 0.0430
_refine_ls_shift/su_max 0.001
_refine_ls_shift/su_mean 0.000
_refine_ls_structure_factor_coef Fsqd
_refine_ls_weighting_details 'w=1/[\s^2^(Fo^2^)+(0.0520P)^2^+0.4112P] where P=(Fo^2^+2Fc^2^)/3'
_refine_ls_weighting_scheme calc
_refine_ls_wR_factor_gt 0.1058
_refine_ls_wR_factor_ref 0.1192
_reflns_Friedel_coverage 0.000
_reflns_number_gt 2634
_reflns_number_total 3424
_reflns_threshold_expression 'I > 2\s(I)'
_cod_data_source_file d1cc06688a2.cif
_cod_data_source_block d8v21586
_cod_original_sg_symbol_H-M 'P 21/c'
_cod_database_code 7129502
_shelx_space_group_comment
; 
The symmetry employed for this shelxl refinement is uniquely defined 
by the following loop, which should always be used as a source of 
symmetry information in preference to the above space-group names. 
They are only intended as comments. 
;
_shelx_estimated_absorpt_t_min 0.971
_shelx_estimated_absorpt_t_max 0.986
_shelxl_version_number 2013-4

loop_
_space_group_symop_operation_xyz
'x, y, z'
'-x, y+1/2, -z+1/2'
'-x, -y, -z'
'x, -y-1/2, z-1/2'

loop_
_atom_site_label
_atom_site_type_symbol
_atom_site_fract_x
_atom_site_fract_y
_atom_site_fract_z
_atom_site_U_iso_or_equiv
_atom_site_adp_type
_atom_site_occupancy
_atom_site_site_symmetry_order
_atom_site_calc_flag
_atom_site_refinement_flags_posn
_atom_site_refinement_flags_adp
_atom_site_refinement_flags_occupancy
_atom_site_disorder_assembly
_atom_site_disorder_group
F1 F 0.86455(10) 0.32702(17) 0.31203(10) 0.0996(5) Uani 1 1 d . . . . .
F2 F 0.92383(9) 0.11982(16) 0.37557(15) 0.1112(5) Uani 1 1 d . . . . .
F3 F 0.79868(8) 0.15623(15) 0.37918(12) 0.0941(4) Uani 1 1 d . . . . .
F4 F 0.4643(4) -0.0285(8) 0.7291(4) 0.1122(16) Uani 0.5 1 d . U P A 1
F5 F 0.3808(6) 0.0434(7) 0.5797(8) 0.1013(18) Uani 0.5 1 d . U P A 1
F6 F 0.4111(4) 0.1917(8) 0.7201(5) 0.1174(18) Uani 0.5 1 d . U P A 1
F4' F 0.4490(4) -0.0648(7) 0.6766(5) 0.1178(16) Uani 0.5 1 d . U P A 2
F5' F 0.3694(5) 0.1022(8) 0.5902(8) 0.115(2) Uani 0.5 1 d . U P A 2
F6' F 0.4295(4) 0.1406(9) 0.7560(4) 0.1058(17) Uani 0.5 1 d . U P A 2
O1 O 0.69285(8) 0.46789(18) 0.43382(12) 0.0824(5) Uani 1 1 d . . . . .
O2 O 0.77828(7) 0.33737(13) 0.57039(10) 0.0562(3) Uani 1 1 d . . . . .
O3 O 0.93579(8) 0.59563(14) 0.56877(12) 0.0714(4) Uani 1 1 d . . . . .
O4 O 0.82049(7) 0.60316(14) 0.63639(10) 0.0613(4) Uani 1 1 d . . . . .
N1 N 0.84267(8) 0.40710(16) 0.52991(12) 0.0571(4) Uani 1 1 d . . . . .
C1 C 0.87231(10) 0.5436(2) 0.58153(14) 0.0546(4) Uani 1 1 d . . . . .
C2 C 0.89902(11) 0.2936(2) 0.50683(15) 0.0581(4) Uani 1 1 d . . . . .
H2A H 0.9051 0.2134 0.5629 0.070 Uiso 1 1 calc R U . . .
H2B H 0.9520 0.3405 0.5118 0.070 Uiso 1 1 calc R U . . .
C3 C 0.87071(12) 0.2250(2) 0.39354(18) 0.0692(5) Uani 1 1 d . . . . .
C4 C 0.83418(11) 0.75888(19) 0.68693(15) 0.0584(4) Uani 1 1 d . . . . .
C5 C 0.91216(14) 0.7597(3) 0.77582(17) 0.0782(6) Uani 1 1 d . . . . .
H5A H 0.9100 0.6809 0.8298 0.117 Uiso 1 1 calc R U . . .
H5B H 0.9186 0.8574 0.8126 0.117 Uiso 1 1 calc R U . . .
H5C H 0.9575 0.7414 0.7416 0.117 Uiso 1 1 calc R U . . .
C6 C 0.83473(16) 0.8750(3) 0.59598(19) 0.0847(6) Uani 1 1 d . . . . .
H6A H 0.8833 0.8627 0.5678 0.127 Uiso 1 1 calc R U . . .
H6B H 0.8334 0.9762 0.6260 0.127 Uiso 1 1 calc R U . . .
H6C H 0.7878 0.8599 0.5362 0.127 Uiso 1 1 calc R U . . .
C7 C 0.76069(14) 0.7778(3) 0.7377(2) 0.0907(7) Uani 1 1 d . . . . .
H7A H 0.7121 0.7766 0.6793 0.136 Uiso 1 1 calc R U . . .
H7B H 0.7644 0.8734 0.7772 0.136 Uiso 1 1 calc R U . . .
H7C H 0.7588 0.6953 0.7890 0.136 Uiso 1 1 calc R U . . .
C8 C 0.70304(10) 0.3789(2) 0.50933(14) 0.0555(4) Uani 1 1 d . . . . .
C9 C 0.63761(10) 0.29894(18) 0.55144(13) 0.0511(4) Uani 1 1 d . . . . .
C10 C 0.65268(10) 0.1970(2) 0.63990(15) 0.0585(4) Uani 1 1 d . . . . .
H10 H 0.7060 0.1760 0.6768 0.070 Uiso 1 1 calc R U . . .
C11 C 0.58867(11) 0.1260(2) 0.67373(15) 0.0634(5) Uani 1 1 d . . . . .
H11 H 0.5989 0.0570 0.7331 0.076 Uiso 1 1 calc R U . . .
C12 C 0.50968(10) 0.1578(2) 0.61946(14) 0.0571(4) Uani 1 1 d . . . . .
C13 C 0.49424(11) 0.2589(2) 0.53121(17) 0.0722(6) Uani 1 1 d . . . . .
H13 H 0.4409 0.2799 0.4945 0.087 Uiso 1 1 calc R U . . .
C14 C 0.55823(11) 0.3288(2) 0.49750(17) 0.0694(5) Uani 1 1 d . . . . .
H14 H 0.5478 0.3970 0.4376 0.083 Uiso 1 1 calc R U . . .
C15 C 0.44023(12) 0.0871(3) 0.65975(19) 0.0745(6) Uani 1 1 d . . . . .

loop_
_atom_site_aniso_label
_atom_site_aniso_U_11
_atom_site_aniso_U_22
_atom_site_aniso_U_33
_atom_site_aniso_U_23
_atom_site_aniso_U_13
_atom_site_aniso_U_12
F1 0.1331(12) 0.1002(9) 0.0664(7) -0.0021(7) 0.0236(7) -0.0164(8)
F2 0.1038(11) 0.0832(9) 0.1545(14) -0.0485(9) 0.0456(10) 0.0015(7)
F3 0.0806(9) 0.0943(9) 0.1055(10) -0.0315(7) 0.0163(7) -0.0325(7)
F4 0.085(2) 0.139(4) 0.113(3) 0.051(3) 0.023(2) -0.029(2)
F5 0.075(3) 0.125(4) 0.103(2) -0.021(3) 0.017(2) -0.054(3)
F6 0.089(3) 0.146(4) 0.140(4) -0.030(3) 0.073(3) -0.010(2)
F4' 0.105(3) 0.097(3) 0.164(4) 0.012(3) 0.057(3) -0.024(2)
F5' 0.057(2) 0.176(5) 0.110(3) 0.016(4) 0.011(2) -0.030(4)
F6' 0.081(3) 0.170(5) 0.074(2) -0.017(2) 0.0327(19) -0.027(3)
O1 0.0672(9) 0.0958(11) 0.0801(9) 0.0303(8) 0.0073(7) -0.0136(8)
O2 0.0437(6) 0.0627(7) 0.0627(7) 0.0011(5) 0.0123(5) -0.0119(5)
O3 0.0587(8) 0.0696(8) 0.0949(10) -0.0207(7) 0.0363(7) -0.0206(6)
O4 0.0559(7) 0.0652(7) 0.0687(7) -0.0153(6) 0.0266(6) -0.0131(6)
N1 0.0463(8) 0.0591(8) 0.0694(9) -0.0097(7) 0.0205(7) -0.0128(6)
C1 0.0498(10) 0.0598(10) 0.0559(9) -0.0064(8) 0.0151(7) -0.0091(8)
C2 0.0495(10) 0.0570(10) 0.0674(10) -0.0001(8) 0.0117(8) -0.0036(8)
C3 0.0688(13) 0.0581(11) 0.0834(13) -0.0135(10) 0.0224(10) -0.0066(9)
C4 0.0627(11) 0.0550(10) 0.0600(10) -0.0071(8) 0.0190(8) -0.0046(8)
C5 0.0854(15) 0.0753(13) 0.0684(12) -0.0140(10) 0.0046(11) -0.0037(11)
C6 0.1030(18) 0.0724(13) 0.0814(14) 0.0100(11) 0.0260(13) 0.0076(12)
C7 0.0876(16) 0.0937(16) 0.1043(17) -0.0210(13) 0.0503(14) -0.0015(12)
C8 0.0491(10) 0.0601(10) 0.0553(10) -0.0014(8) 0.0071(8) -0.0073(8)
C9 0.0449(9) 0.0530(9) 0.0540(9) -0.0031(7) 0.0081(7) -0.0033(7)
C10 0.0421(9) 0.0711(11) 0.0605(10) 0.0074(8) 0.0071(7) 0.0017(8)
C11 0.0535(11) 0.0758(12) 0.0617(10) 0.0111(9) 0.0144(8) -0.0010(9)
C12 0.0488(10) 0.0641(10) 0.0600(10) -0.0074(8) 0.0159(8) -0.0057(8)
C13 0.0408(10) 0.0914(14) 0.0806(13) 0.0117(11) 0.0047(9) 0.0011(9)
C14 0.0517(11) 0.0793(12) 0.0736(12) 0.0205(10) 0.0058(9) 0.0011(9)
C15 0.0569(12) 0.0919(16) 0.0792(14) -0.0088(12) 0.0246(11) -0.0092(11)

loop_
_atom_type_symbol
_atom_type_description
_atom_type_scat_dispersion_real
_atom_type_scat_dispersion_imag
_atom_type_scat_source
C C 0.0033 0.0016 'International Tables Vol C Tables 4.2.6.8 and 6.1.1.4'
H H 0.0000 0.0000 'International Tables Vol C Tables 4.2.6.8 and 6.1.1.4'
F F 0.0171 0.0103 'International Tables Vol C Tables 4.2.6.8 and 6.1.1.4'
N N 0.0061 0.0033 'International Tables Vol C Tables 4.2.6.8 and 6.1.1.4'
O O 0.0106 0.0060 'International Tables Vol C Tables 4.2.6.8 and 6.1.1.4'

loop_
_geom_angle_atom_site_label_1
_geom_angle_atom_site_label_2
_geom_angle_atom_site_label_3
_geom_angle
_geom_angle_site_symmetry_1
_geom_angle_site_symmetry_3
_geom_angle_publ_flag
C8 O2 N1 112.30(12) . . ?
C1 O4 C4 120.80(13) . . ?
C1 N1 O2 115.74(13) . . ?
C1 N1 C2 119.58(14) . . ?
O2 N1 C2 110.88(13) . . ?
O3 C1 O4 128.47(16) . . ?
O3 C1 N1 120.42(15) . . ?
O4 C1 N1 111.02(14) . . ?
N1 C2 C3 111.65(15) . . ?
N1 C2 H2A 109.3 . . ?
C3 C2 H2A 109.3 . . ?
N1 C2 H2B 109.3 . . ?
C3 C2 H2B 109.3 . . ?
H2A C2 H2B 108.0 . . ?
F1 C3 F3 106.64(18) . . ?
F1 C3 F2 106.55(17) . . ?
F3 C3 F2 106.88(15) . . ?
F1 C3 C2 112.72(15) . . ?
F3 C3 C2 113.66(17) . . ?
F2 C3 C2 109.97(17) . . ?
O4 C4 C6 109.50(15) . . ?
O4 C4 C7 101.79(15) . . ?
C6 C4 C7 111.60(18) . . ?
O4 C4 C5 109.50(15) . . ?
C6 C4 C5 112.54(17) . . ?
C7 C4 C5 111.36(17) . . ?
C4 C5 H5A 109.5 . . ?
C4 C5 H5B 109.5 . . ?
H5A C5 H5B 109.5 . . ?
C4 C5 H5C 109.5 . . ?
H5A C5 H5C 109.5 . . ?
H5B C5 H5C 109.5 . . ?
C4 C6 H6A 109.5 . . ?
C4 C6 H6B 109.5 . . ?
H6A C6 H6B 109.5 . . ?
C4 C6 H6C 109.5 . . ?
H6A C6 H6C 109.5 . . ?
H6B C6 H6C 109.5 . . ?
C4 C7 H7A 109.5 . . ?
C4 C7 H7B 109.5 . . ?
H7A C7 H7B 109.5 . . ?
C4 C7 H7C 109.5 . . ?
H7A C7 H7C 109.5 . . ?
H7B C7 H7C 109.5 . . ?
O1 C8 O2 123.69(16) . . ?
O1 C8 C9 125.71(16) . . ?
O2 C8 C9 110.59(14) . . ?
C14 C9 C10 119.29(16) . . ?
C14 C9 C8 117.24(15) . . ?
C10 C9 C8 123.47(15) . . ?
C9 C10 C11 120.16(16) . . ?
C9 C10 H10 119.9 . . ?
C11 C10 H10 119.9 . . ?
C12 C11 C10 119.87(17) . . ?
C12 C11 H11 120.1 . . ?
C10 C11 H11 120.1 . . ?
C13 C12 C11 120.28(16) . . ?
C13 C12 C15 119.79(17) . . ?
C11 C12 C15 119.88(17) . . ?
C12 C13 C14 119.65(17) . . ?
C12 C13 H13 120.2 . . ?
C14 C13 H13 120.2 . . ?
C13 C14 C9 120.75(17) . . ?
C13 C14 H14 119.6 . . ?
C9 C14 H14 119.6 . . ?
F5' C15 F6' 105.2(5) . . ?
F5 C15 F4 109.6(5) . . ?
F5 C15 F6 107.7(5) . . ?
F4 C15 F6 105.4(4) . . ?
F5' C15 F4' 104.6(5) . . ?
F6' C15 F4' 104.2(4) . . ?
F5 C15 C12 113.7(5) . . ?
F5' C15 C12 114.1(5) . . ?
F6' C15 C12 114.7(4) . . ?
F4 C15 C12 112.0(3) . . ?
F6 C15 C12 107.9(4) . . ?
F4' C15 C12 113.0(3) . . ?

loop_
_geom_bond_atom_site_label_1
_geom_bond_atom_site_label_2
_geom_bond_distance
_geom_bond_site_symmetry_2
_geom_bond_publ_flag
F1 C3 1.324(2) . ?
F2 C3 1.333(2) . ?
F3 C3 1.329(2) . ?
F4 C15 1.324(6) . ?
F5 C15 1.294(9) . ?
F6 C15 1.333(7) . ?
F4' C15 1.346(7) . ?
F5' C15 1.309(9) . ?
F6' C15 1.314(7) . ?
O1 C8 1.190(2) . ?
O2 C8 1.370(2) . ?
O2 N1 1.4224(17) . ?
O3 C1 1.2013(19) . ?
O4 C1 1.3176(19) . ?
O4 C4 1.491(2) . ?
N1 C1 1.390(2) . ?
N1 C2 1.442(2) . ?
C2 C3 1.488(3) . ?
C2 H2A 0.9700 . ?
C2 H2B 0.9700 . ?
C4 C6 1.506(3) . ?
C4 C7 1.508(3) . ?
C4 C5 1.509(3) . ?
C5 H5A 0.9600 . ?
C5 H5B 0.9600 . ?
C5 H5C 0.9600 . ?
C6 H6A 0.9600 . ?
C6 H6B 0.9600 . ?
C6 H6C 0.9600 . ?
C7 H7A 0.9600 . ?
C7 H7B 0.9600 . ?
C7 H7C 0.9600 . ?
C8 C9 1.487(2) . ?
C9 C14 1.378(2) . ?
C9 C10 1.381(2) . ?
C10 C11 1.382(2) . ?
C10 H10 0.9300 . ?
C11 C12 1.377(2) . ?
C11 H11 0.9300 . ?
C12 C13 1.374(3) . ?
C12 C15 1.497(3) . ?
C13 C14 1.377(3) . ?
C13 H13 0.9300 . ?
C14 H14 0.9300 . ?

loop_
_geom_hbond_atom_site_label_D
_geom_hbond_atom_site_label_H
_geom_hbond_atom_site_label_A
_geom_hbond_distance_DH
_geom_hbond_distance_HA
_geom_hbond_distance_DA
_geom_hbond_angle_DHA
_geom_hbond_site_symmetry_A
C6 H6A O3 0.96 2.49 3.033(3) 115.5 .
C5 H5C O3 0.96 2.43 3.010(2) 119.0 .
C2 H2B O3 0.97 2.38 3.261(2) 150.9 3_766
C2 H2B O3 0.97 2.38 3.261(2) 150.9 3_766
C5 H5C O3 0.96 2.43 3.010(2) 119.0 .
C6 H6A O3 0.96 2.49 3.033(3) 115.5 .
C2 H2B O3 0.97 2.38 3.261(2) 150.9 3_766
C5 H5C O3 0.96 2.43 3.010(2) 119.0 .
C6 H6A O3 0.96 2.49 3.033(3) 115.5 .
C2 H2B O3 0.97 2.38 3.261(2) 150.9 3_766
C5 H5C O3 0.96 2.43 3.010(2) 119.0 .
C6 H6A O3 0.96 2.49 3.033(3) 115.5 .
C2 H2B O3 0.97 2.38 3.261(2) 150.9 3_766
C5 H5C O3 0.96 2.43 3.010(2) 119.0 .
C6 H6A O3 0.96 2.49 3.033(3) 115.5 .
C2 H2B O3 0.97 2.38 3.261(2) 150.9 3_766
C5 H5C O3 0.96 2.43 3.010(2) 119.0 .
C6 H6A O3 0.96 2.49 3.033(3) 115.5 .

loop_
_geom_torsion_atom_site_label_1
_geom_torsion_atom_site_label_2
_geom_torsion_atom_site_label_3
_geom_torsion_atom_site_label_4
_geom_torsion
_geom_torsion_site_symmetry_1
_geom_torsion_site_symmetry_2
_geom_torsion_site_symmetry_3
_geom_torsion_site_symmetry_4
_geom_torsion_publ_flag
C8 O2 N1 C1 93.56(16) . . . . ?
C8 O2 N1 C2 -126.05(15) . . . . ?
C4 O4 C1 O3 4.0(3) . . . . ?
C4 O4 C1 N1 -172.52(14) . . . . ?
O2 N1 C1 O3 165.81(16) . . . . ?
C2 N1 C1 O3 29.0(2) . . . . ?
O2 N1 C1 O4 -17.4(2) . . . . ?
C2 N1 C1 O4 -154.16(15) . . . . ?
C1 N1 C2 C3 -137.46(16) . . . . ?
O2 N1 C2 C3 83.87(17) . . . . ?
N1 C2 C3 F1 61.8(2) . . . . ?
N1 C2 C3 F3 -59.7(2) . . . . ?
N1 C2 C3 F2 -179.43(15) . . . . ?
C1 O4 C4 C6 61.0(2) . . . . ?
C1 O4 C4 C7 179.23(17) . . . . ?
C1 O4 C4 C5 -62.8(2) . . . . ?
N1 O2 C8 O1 -2.7(2) . . . . ?
N1 O2 C8 C9 177.75(12) . . . . ?
O1 C8 C9 C14 0.9(3) . . . . ?
O2 C8 C9 C14 -179.64(15) . . . . ?
O1 C8 C9 C10 -179.71(18) . . . . ?
O2 C8 C9 C10 -0.2(2) . . . . ?
C14 C9 C10 C11 -0.1(3) . . . . ?
C8 C9 C10 C11 -179.47(16) . . . . ?
C9 C10 C11 C12 -0.4(3) . . . . ?
C10 C11 C12 C13 0.5(3) . . . . ?
C10 C11 C12 C15 -176.90(18) . . . . ?
C11 C12 C13 C14 -0.2(3) . . . . ?
C15 C12 C13 C14 177.17(19) . . . . ?
C12 C13 C14 C9 -0.2(3) . . . . ?
C10 C9 C14 C13 0.3(3) . . . . ?
C8 C9 C14 C13 179.76(18) . . . . ?
C13 C12 C15 F5 42.6(4) . . . . ?
C11 C12 C15 F5 -140.0(4) . . . . ?
C13 C12 C15 F5' 14.7(4) . . . . ?
C11 C12 C15 F5' -167.9(4) . . . . ?
C13 C12 C15 F6' -106.7(4) . . . . ?
C11 C12 C15 F6' 70.7(4) . . . . ?
C13 C12 C15 F4 167.5(3) . . . . ?
C11 C12 C15 F4 -15.1(4) . . . . ?
C13 C12 C15 F6 -76.9(4) . . . . ?
C11 C12 C15 F6 100.5(4) . . . . ?
C13 C12 C15 F4' 134.0(3) . . . . ?
C11 C12 C15 F4' -48.6(4) . . . . ?
